data_7016003
loop_
_publ_author_name
'Schneider, Caspar J.'
'Moubaraki, Boujemaa'
'Cashion, John D.'
'Turner, David R.'
'Leita, Benjamin A.'
'Batten, Stuart R.'
'Murray, Keith S.'

_publ_section_title
;
 Spin crossover in di-, tri- and tetranuclear, mixed-ligand
 tris(pyrazolyl)methane iron(ii) complexes.
;
_journal_issue 26
_journal_name_full 'Dalton transactions (Cambridge, England : 2003)'
_journal_page_first 6939
_journal_page_last 6951
_journal_paper_doi 10.1039/c0dt01725f
_journal_volume 40
_journal_year 2011
_chemical_formula_moiety 'C62 H74 Fe2 N24 O2, 2(C4 H10 O2), 4(B F4)'
_chemical_formula_sum 'C70 H94 B4 F16 Fe2 N24 O6'
_chemical_formula_weight 1826.63
_chemical_name_common ((Fe((3,5-Me2pz)3CH))2(p-C6H4(CH2OCH2C(pz)3)2))(BF4)4(DME)2
_chemical_name_systematic
;
[{Fe((3,5-Me2pz)3CH)}2(p-C6H4(CH2OCH2C(pz)3]2)](BF4)4(DME)2
;
_space_group_IT_number 14
_symmetry_cell_setting monoclinic
_symmetry_space_group_name_Hall '-P 2ybc'
_symmetry_space_group_name_H-M 'P 1 21/c 1'
_atom_sites_solution_hydrogens geom
_atom_sites_solution_primary direct
_atom_sites_solution_secondary difmap
_audit_creation_method SHELXL-97
_cell_angle_alpha 90.00
_cell_angle_beta 94.407(13)
_cell_angle_gamma 90.00
_cell_formula_units_Z 2
_cell_length_a 11.632(3)
_cell_length_b 20.824(5)
_cell_length_c 17.456(4)
_cell_measurement_reflns_used 3475
_cell_measurement_temperature 273(1)
_cell_measurement_theta_max 21.55
_cell_measurement_theta_min 2.28
_cell_volume 4215.8(18)
_computing_cell_refinement 'Bruker SMART (Bruker)'
_computing_data_collection 'Bruker SMART (Bruker)'
_computing_data_reduction 'Bruker SAINT (Bruker)'
_computing_molecular_graphics 'X-Seed (Barbour, 1999)'
_computing_publication_material 'CIFTAB (Sheldrick, 1997)'
_computing_structure_refinement 'SHELXL-97 (Sheldrick, 1997)'
_computing_structure_solution 'SHELXS-97 (Sheldrick, 1990)'
_diffrn_ambient_temperature 273(1)
_diffrn_measured_fraction_theta_full 0.998
_diffrn_measured_fraction_theta_max 0.998
_diffrn_measurement_device_type 'Bruker X8 Apex II CCD'
_diffrn_measurement_method 'phi and omega scans'
_diffrn_radiation_monochromator graphite
_diffrn_radiation_source 'fine-focus sealed tube'
_diffrn_radiation_type MoK\a
_diffrn_radiation_wavelength 0.71073
_diffrn_reflns_av_R_equivalents 0.0689
_diffrn_reflns_av_sigmaI/netI 0.0858
_diffrn_reflns_limit_h_max 14
_diffrn_reflns_limit_h_min -15
_diffrn_reflns_limit_k_max 26
_diffrn_reflns_limit_k_min -27
_diffrn_reflns_limit_l_max 20
_diffrn_reflns_limit_l_min -22
_diffrn_reflns_number 32852
_diffrn_reflns_theta_full 27.50
_diffrn_reflns_theta_max 27.50
_diffrn_reflns_theta_min 2.26
_exptl_absorpt_coefficient_mu 0.444
_exptl_absorpt_correction_T_max 0.9569
_exptl_absorpt_correction_T_min 0.8085
_exptl_absorpt_correction_type multi-scan
_exptl_absorpt_process_details SADABS
_exptl_crystal_colour purple
_exptl_crystal_density_diffrn 1.439
_exptl_crystal_density_method 'not measured'
_exptl_crystal_description prism
_exptl_crystal_F_000 1892
_exptl_crystal_size_max 0.50
_exptl_crystal_size_mid 0.25
_exptl_crystal_size_min 0.10
_refine_diff_density_max 0.708
_refine_diff_density_min -0.434
_refine_diff_density_rms 0.070
_refine_ls_extinction_method none
_refine_ls_goodness_of_fit_ref 1.029
_refine_ls_hydrogen_treatment constr
_refine_ls_matrix_type full
_refine_ls_number_parameters 558
_refine_ls_number_reflns 9660
_refine_ls_number_restraints 0
_refine_ls_restrained_S_all 1.029
_refine_ls_R_factor_all 0.1472
_refine_ls_R_factor_gt 0.0751
_refine_ls_shift/su_max 0.001
_refine_ls_shift/su_mean 0.000
_refine_ls_structure_factor_coef Fsqd
_refine_ls_weighting_details 'calc w=1/[\s^2^(Fo^2^)+(0.2000P)^2^+0.0000P] where P=(Fo^2^+2Fc^2^)/3'
_refine_ls_weighting_scheme calc
_refine_ls_wR_factor_gt 0.1795
_refine_ls_wR_factor_ref 0.2178
_reflns_number_gt 5154
_reflns_number_total 9660
_reflns_threshold_expression >2sigma(I)
_cod_data_source_file c0dt01725f.txt
_cod_data_source_block 1.2DME(273K)
_cod_depositor_comments
;
The following automatic conversions were performed:

'_exptl_absorpt_correction_type' value 'Multi-scan' changed to
'multi-scan' according to
/home/saulius/struct/CIF-dictionaries/cif_core.dic dictionary named
'cif_core.dic' version 2.4.1 from 2010-06-29.

Automatic conversion script
Id: cif_fix_values 1715 2011-07-08 13:25:40Z adriana 
;
_cod_original_cell_volume 4215.9(17)
_cod_original_sg_symbol_H-M P21/c
_cod_database_code 7016003

loop_
_symmetry_equiv_pos_as_xyz
'x, y, z'
'-x, y+1/2, -z+1/2'
'-x, -y, -z'
'x, -y-1/2, z-1/2'

loop_
_atom_site_label
_atom_site_type_symbol
_atom_site_fract_x
_atom_site_fract_y
_atom_site_fract_z
_atom_site_U_iso_or_equiv
_atom_site_adp_type
_atom_site_occupancy
_atom_site_symmetry_multiplicity
_atom_site_calc_flag
_atom_site_refinement_flags
_atom_site_disorder_assembly
_atom_site_disorder_group
Fe1 Fe 0.75254(5) 0.70730(3) 0.62371(3) 0.03892(19) Uani 1 1 d . . .
N2 N 0.8813(3) 0.72051(17) 0.7001(2) 0.0482(9) Uani 1 1 d . . .
C16 C 0.5871(4) 0.8027(2) 0.5502(2) 0.0446(10) Uani 1 1 d . . .
H16 H 0.5330 0.8340 0.5259 0.054 Uiso 1 1 calc R . .
N9 N 0.6244(3) 0.68902(16) 0.54661(18) 0.0424(8) Uani 1 1 d . . .
N8 N 0.5782(3) 0.80458(17) 0.63189(18) 0.0468(9) Uani 1 1 d . . .
N10 N 0.5569(3) 0.73967(17) 0.52056(18) 0.0439(8) Uani 1 1 d . . .
C13 C 0.4817(4) 0.6566(3) 0.4639(3) 0.0578(12) Uani 1 1 d . . .
H13 H 0.4343 0.6297 0.4330 0.069 Uiso 1 1 calc R . .
N11 N 0.7914(3) 0.78157(16) 0.55993(19) 0.0449(8) Uani 1 1 d . . .
N7 N 0.6478(3) 0.76490(17) 0.67721(18) 0.0435(8) Uani 1 1 d . . .
C14 C 0.4695(4) 0.7205(2) 0.4708(2) 0.0533(12) Uani 1 1 d . . .
N6 N 0.8540(3) 0.65111(16) 0.57068(18) 0.0413(8) Uani 1 1 d . . .
N4 N 0.7120(3) 0.63453(16) 0.68521(18) 0.0409(8) Uani 1 1 d . . .
C12 C 0.5770(4) 0.6379(2) 0.5109(2) 0.0494(11) Uani 1 1 d . . .
N1 N 0.9433(3) 0.66828(16) 0.72635(19) 0.0452(8) Uani 1 1 d . . .
N3 N 0.7946(3) 0.59152(15) 0.70905(18) 0.0392(8) Uani 1 1 d . . .
N5 N 0.9216(3) 0.60835(16) 0.61190(18) 0.0401(8) Uani 1 1 d . . .
N12 N 0.7024(3) 0.81986(16) 0.53279(19) 0.0435(8) Uani 1 1 d . . .
C9 C 0.7368(4) 0.8685(2) 0.4890(2) 0.0492(11) Uani 1 1 d . . .
C25 C 0.9883(4) 0.5751(2) 0.5657(2) 0.0499(11) Uani 1 1 d . . .
H25 H 1.0417 0.5434 0.5807 0.060 Uiso 1 1 calc R . .
C19 C 0.7480(4) 0.5412(2) 0.7442(2) 0.0522(11) Uani 1 1 d . . .
H19 H 0.7874 0.5056 0.7648 0.063 Uiso 1 1 calc R . .
C29 C 1.0203(4) 0.4972(2) 0.9227(2) 0.0498(11) Uani 1 1 d . . .
C30 C 1.0974(4) 0.5290(2) 0.9749(3) 0.0546(11) Uani 1 1 d . . .
H30 H 1.1630 0.5484 0.9584 0.065 Uiso 1 1 calc R . .
C28 C 1.0418(4) 0.4956(2) 0.8405(2) 0.0562(12) Uani 1 1 d . . .
H28A H 1.1238 0.4983 0.8341 0.067 Uiso 1 1 calc R . .
H28B H 1.0121 0.4563 0.8168 0.067 Uiso 1 1 calc R . .
C23 C 0.8788(4) 0.6434(2) 0.4986(2) 0.0527(11) Uani 1 1 d . . .
H23 H 0.8447 0.6661 0.4569 0.063 Uiso 1 1 calc R . .
C18 C 0.6335(4) 0.5522(2) 0.7437(3) 0.0594(12) Uani 1 1 d . . .
H18 H 0.5786 0.5260 0.7638 0.071 Uiso 1 1 calc R . .
O1 O 0.9823(3) 0.55069(14) 0.80657(15) 0.0517(8) Uani 1 1 d . . .
F2 F 0.3748(3) 0.9185(2) 0.44712(19) 0.1012(11) Uani 1 1 d . . .
C2 C 0.6166(4) 0.7745(2) 0.7482(2) 0.0548(12) Uani 1 1 d . . .
C27 C 0.9947(4) 0.5537(2) 0.7274(2) 0.0472(10) Uani 1 1 d . . .
H27A H 0.9753 0.5126 0.7035 0.057 Uiso 1 1 calc R . .
H27B H 1.0737 0.5641 0.7180 0.057 Uiso 1 1 calc R . .
C31 C 0.9246(4) 0.4688(2) 0.9489(2) 0.0506(11) Uani 1 1 d . . .
H31 H 0.8732 0.4474 0.9143 0.061 Uiso 1 1 calc R . .
C24 C 0.9629(4) 0.5967(2) 0.4939(3) 0.0600(13) Uani 1 1 d . . .
H24 H 0.9953 0.5830 0.4496 0.072 Uiso 1 1 calc R . .
C3 C 0.5288(5) 0.8198(3) 0.7465(3) 0.0659(14) Uani 1 1 d . . .
H3 H 0.4927 0.8349 0.7887 0.079 Uiso 1 1 calc R . .
C8 C 0.8521(4) 0.8603(2) 0.4867(3) 0.0577(12) Uani 1 1 d . . .
H8 H 0.9011 0.8856 0.4597 0.069 Uiso 1 1 calc R . .
C22 C 1.0285(4) 0.6860(3) 0.7797(3) 0.0622(13) Uani 1 1 d . . .
H22 H 1.0815 0.6589 0.8059 0.075 Uiso 1 1 calc R . .
C7 C 0.8839(4) 0.8075(2) 0.5317(3) 0.0519(11) Uani 1 1 d . . .
C26 C 0.9137(3) 0.60546(19) 0.6945(2) 0.0390(9) Uani 1 1 d . . .
C17 C 0.6146(4) 0.6106(2) 0.7070(2) 0.0510(11) Uani 1 1 d . . .
H17 H 0.5430 0.6303 0.6988 0.061 Uiso 1 1 calc R . .
F4 F 0.2513(3) 0.9048(2) 0.3443(2) 0.1190(15) Uani 1 1 d . . .
C1 C 0.6700(5) 0.7409(3) 0.8174(3) 0.0735(15) Uani 1 1 d . . .
H1A H 0.7454 0.7259 0.8074 0.110 Uiso 1 1 calc R . .
H1B H 0.6228 0.7050 0.8295 0.110 Uiso 1 1 calc R . .
H1C H 0.6761 0.7701 0.8601 0.110 Uiso 1 1 calc R . .
F3 F 0.3637(5) 0.9901(3) 0.3560(3) 0.165(2) Uani 1 1 d . . .
C4 C 0.5050(4) 0.8382(2) 0.6725(3) 0.0590(13) Uani 1 1 d . . .
F1 F 0.4364(3) 0.8931(2) 0.3320(2) 0.1161(14) Uani 1 1 d . . .
C15 C 0.3823(5) 0.7656(3) 0.4345(3) 0.0800(17) Uani 1 1 d . . .
H15A H 0.4206 0.7986 0.4076 0.120 Uiso 1 1 calc R . .
H15B H 0.3397 0.7848 0.4735 0.120 Uiso 1 1 calc R . .
H15C H 0.3305 0.7426 0.3990 0.120 Uiso 1 1 calc R . .
C6 C 1.0044(4) 0.7824(3) 0.5479(4) 0.0770(16) Uani 1 1 d . . .
H6A H 1.0027 0.7445 0.5792 0.115 Uiso 1 1 calc R . .
H6B H 1.0511 0.8145 0.5746 0.115 Uiso 1 1 calc R . .
H6C H 1.0364 0.7720 0.5003 0.115 Uiso 1 1 calc R . .
C5 C 0.4193(5) 0.8853(3) 0.6373(3) 0.0824(18) Uani 1 1 d . . .
H5A H 0.3725 0.8647 0.5968 0.124 Uiso 1 1 calc R . .
H5B H 0.4594 0.9209 0.6168 0.124 Uiso 1 1 calc R . .
H5C H 0.3712 0.9004 0.6758 0.124 Uiso 1 1 calc R . .
C11 C 0.6237(5) 0.5714(2) 0.5216(3) 0.0664(14) Uani 1 1 d . . .
H11A H 0.6627 0.5676 0.5719 0.100 Uiso 1 1 calc R . .
H11B H 0.6771 0.5629 0.4836 0.100 Uiso 1 1 calc R . .
H11C H 0.5615 0.5411 0.5163 0.100 Uiso 1 1 calc R . .
C20 C 0.9299(5) 0.7698(2) 0.7372(3) 0.0662(14) Uani 1 1 d . . .
H20 H 0.9059 0.8122 0.7307 0.079 Uiso 1 1 calc R . .
C10 C 0.6578(4) 0.9191(3) 0.4560(3) 0.0694(15) Uani 1 1 d . . .
H10A H 0.6258 0.9424 0.4968 0.104 Uiso 1 1 calc R . .
H10B H 0.5966 0.8995 0.4241 0.104 Uiso 1 1 calc R . .
H10C H 0.6998 0.9480 0.4258 0.104 Uiso 1 1 calc R . .
C21 C 1.0215(5) 0.7503(3) 0.7873(3) 0.0752(16) Uani 1 1 d . . .
H21 H 1.0687 0.7763 0.8197 0.090 Uiso 1 1 calc R . .
B1 B 0.3567(6) 0.9276(4) 0.3698(4) 0.0754(19) Uani 1 1 d . . .
F6 F 0.8067(5) 0.4529(2) 0.6099(3) 0.154(2) Uani 1 1 d . . .
F7 F 0.7083(5) 0.3957(3) 0.6834(3) 0.194(3) Uani 1 1 d . . .
B2 B 0.8081(8) 0.3987(4) 0.6505(4) 0.083(2) Uani 1 1 d . . .
O3 O 0.2305(6) 0.6357(6) 0.6414(5) 0.214(4) Uani 1 1 d . . .
C34 C 0.2946(14) 0.5927(11) 0.5997(7) 0.253(11) Uani 1 1 d . . .
H34A H 0.3670 0.6121 0.5881 0.303 Uiso 1 1 calc R . .
H34B H 0.2519 0.5811 0.5519 0.303 Uiso 1 1 calc R . .
C35 C 0.2835(15) 0.6961(7) 0.6596(14) 0.325(13) Uani 1 1 d . . .
H35A H 0.3532 0.6998 0.6339 0.487 Uiso 1 1 calc R . .
H35B H 0.3014 0.6990 0.7141 0.487 Uiso 1 1 calc R . .
H35C H 0.2317 0.7301 0.6432 0.487 Uiso 1 1 calc R . .
F5 F 0.8139(3) 0.34615(18) 0.6057(2) 0.1132(13) Uani 1 1 d . . .
O2 O 0.2180(4) 0.4932(4) 0.6459(3) 0.131(2) Uani 1 1 d . . .
F8 F 0.8945(6) 0.4033(2) 0.6987(4) 0.229(4) Uani 1 1 d . . .
C32 C 0.2345(9) 0.4326(5) 0.6872(5) 0.165(5) Uani 1 1 d . . .
H32A H 0.2530 0.4411 0.7408 0.247 Uiso 1 1 calc R . .
H32B H 0.2963 0.4090 0.6670 0.247 Uiso 1 1 calc R . .
H32C H 0.1648 0.4077 0.6811 0.247 Uiso 1 1 calc R . .
C33 C 0.3169(9) 0.5328(9) 0.6508(7) 0.218(9) Uani 1 1 d . . .
H33A H 0.3822 0.5092 0.6339 0.262 Uiso 1 1 calc R . .
H33B H 0.3350 0.5459 0.7036 0.262 Uiso 1 1 calc R . .

loop_
_atom_site_aniso_label
_atom_site_aniso_U_11
_atom_site_aniso_U_22
_atom_site_aniso_U_33
_atom_site_aniso_U_23
_atom_site_aniso_U_13
_atom_site_aniso_U_12
Fe1 0.0412(3) 0.0374(3) 0.0383(3) -0.0002(2) 0.0038(2) 0.0011(3)
N2 0.056(2) 0.039(2) 0.049(2) -0.0011(16) -0.0018(17) 0.0022(17)
C16 0.045(2) 0.048(3) 0.042(2) 0.0062(18) 0.0060(18) 0.007(2)
N9 0.0441(19) 0.042(2) 0.0411(19) -0.0026(15) 0.0057(15) 0.0013(16)
N8 0.052(2) 0.051(2) 0.0384(19) -0.0002(16) 0.0057(16) 0.0103(17)
N10 0.0414(19) 0.049(2) 0.0407(19) 0.0010(16) -0.0003(15) -0.0013(17)
C13 0.056(3) 0.068(3) 0.049(3) -0.004(2) -0.002(2) -0.022(2)
N11 0.0406(19) 0.042(2) 0.052(2) 0.0043(16) 0.0034(16) 0.0021(16)
N7 0.048(2) 0.045(2) 0.0371(18) -0.0011(15) 0.0011(15) 0.0046(17)
C14 0.048(3) 0.066(3) 0.045(3) 0.004(2) 0.000(2) -0.011(2)
N6 0.045(2) 0.0395(19) 0.0391(19) 0.0049(15) 0.0035(15) 0.0006(16)
N4 0.0405(19) 0.044(2) 0.0387(18) -0.0011(15) 0.0047(14) 0.0020(16)
C12 0.051(3) 0.053(3) 0.044(2) -0.002(2) 0.006(2) -0.010(2)
N1 0.047(2) 0.041(2) 0.046(2) -0.0007(16) -0.0076(16) 0.0018(16)
N3 0.0397(19) 0.0372(19) 0.0409(18) 0.0047(14) 0.0051(14) -0.0003(15)
N5 0.0390(18) 0.042(2) 0.0399(18) -0.0028(15) 0.0070(14) 0.0028(15)
N12 0.043(2) 0.0395(19) 0.048(2) 0.0028(16) 0.0027(15) -0.0018(16)
C9 0.057(3) 0.040(3) 0.049(2) 0.0050(19) -0.007(2) -0.011(2)
C25 0.046(2) 0.052(3) 0.054(3) -0.006(2) 0.014(2) 0.009(2)
C19 0.058(3) 0.046(3) 0.053(3) 0.011(2) 0.009(2) -0.002(2)
C29 0.057(3) 0.042(2) 0.049(3) 0.006(2) -0.001(2) 0.015(2)
C30 0.047(3) 0.053(3) 0.062(3) 0.007(2) 0.000(2) 0.003(2)
C28 0.064(3) 0.051(3) 0.053(3) 0.005(2) -0.001(2) 0.014(2)
C23 0.058(3) 0.065(3) 0.036(2) 0.006(2) 0.009(2) -0.002(2)
C18 0.055(3) 0.062(3) 0.063(3) 0.013(2) 0.014(2) -0.007(2)
O1 0.0627(19) 0.0516(18) 0.0402(16) 0.0061(13) 0.0003(13) 0.0153(15)
F2 0.106(3) 0.124(3) 0.075(2) 0.010(2) 0.0138(19) 0.012(2)
C2 0.065(3) 0.059(3) 0.040(2) -0.004(2) 0.005(2) 0.009(2)
C27 0.050(3) 0.050(3) 0.042(2) 0.0039(19) 0.0089(19) 0.006(2)
C31 0.051(3) 0.051(3) 0.048(3) 0.003(2) -0.010(2) 0.001(2)
C24 0.069(3) 0.067(3) 0.046(3) -0.003(2) 0.018(2) 0.008(3)
C3 0.083(4) 0.070(3) 0.046(3) -0.010(2) 0.013(2) 0.022(3)
C8 0.053(3) 0.051(3) 0.070(3) 0.007(2) 0.008(2) -0.017(2)
C22 0.055(3) 0.061(3) 0.067(3) -0.001(2) -0.021(2) -0.003(2)
C7 0.046(3) 0.047(3) 0.063(3) 0.005(2) 0.002(2) -0.006(2)
C26 0.040(2) 0.038(2) 0.040(2) -0.0037(17) 0.0052(17) -0.0033(18)
C17 0.041(2) 0.063(3) 0.050(3) 0.004(2) 0.0093(19) -0.001(2)
F4 0.056(2) 0.169(4) 0.132(3) -0.041(3) 0.001(2) 0.003(2)
C1 0.091(4) 0.086(4) 0.042(3) -0.003(3) -0.004(3) 0.018(3)
F3 0.221(6) 0.124(4) 0.142(4) 0.043(3) -0.040(4) -0.056(4)
C4 0.064(3) 0.062(3) 0.052(3) -0.007(2) 0.012(2) 0.014(2)
F1 0.071(2) 0.193(4) 0.087(2) 0.010(3) 0.0228(19) 0.007(3)
C15 0.066(3) 0.086(4) 0.084(4) 0.010(3) -0.023(3) -0.004(3)
C6 0.049(3) 0.072(4) 0.110(4) 0.018(3) 0.006(3) -0.009(3)
C5 0.088(4) 0.086(4) 0.075(4) 0.002(3) 0.014(3) 0.048(3)
C11 0.079(4) 0.052(3) 0.070(3) -0.012(2) 0.010(3) -0.012(3)
C20 0.075(3) 0.039(3) 0.083(4) -0.014(3) -0.003(3) -0.005(3)
C10 0.062(3) 0.062(3) 0.082(4) 0.028(3) -0.006(3) -0.009(3)
C21 0.074(4) 0.057(4) 0.089(4) -0.010(3) -0.030(3) -0.009(3)
B1 0.051(4) 0.099(6) 0.077(5) 0.016(4) 0.012(3) 0.006(4)
F6 0.239(6) 0.084(3) 0.148(4) 0.020(3) 0.076(4) 0.032(3)
F7 0.190(5) 0.216(6) 0.192(5) -0.081(4) 0.116(5) -0.104(5)
B2 0.107(6) 0.057(4) 0.083(5) -0.008(4) 0.001(4) 0.010(4)
O3 0.127(6) 0.349(14) 0.171(7) -0.077(8) 0.044(5) -0.067(7)
C34 0.169(13) 0.47(3) 0.132(10) -0.058(14) 0.090(10) -0.139(16)
C35 0.228(16) 0.157(14) 0.59(4) 0.083(19) 0.02(2) -0.059(12)
F5 0.109(3) 0.079(3) 0.146(3) -0.024(2) -0.030(2) 0.005(2)
O2 0.078(3) 0.202(7) 0.112(4) -0.042(4) -0.002(3) 0.030(4)
F8 0.258(7) 0.088(3) 0.305(8) -0.041(4) -0.204(7) 0.004(4)
C32 0.200(11) 0.173(10) 0.116(7) -0.012(7) -0.020(7) 0.103(9)
C33 0.075(6) 0.44(3) 0.146(10) -0.144(13) 0.032(7) -0.021(11)

loop_
_atom_type_symbol
_atom_type_description
_atom_type_scat_dispersion_real
_atom_type_scat_dispersion_imag
_atom_type_scat_source
C C 0.0033 0.0016 'International Tables Vol C Tables 4.2.6.8 and 6.1.1.4'
H H 0.0000 0.0000 'International Tables Vol C Tables 4.2.6.8 and 6.1.1.4'
B B 0.0013 0.0007 'International Tables Vol C Tables 4.2.6.8 and 6.1.1.4'
N N 0.0061 0.0033 'International Tables Vol C Tables 4.2.6.8 and 6.1.1.4'
O O 0.0106 0.0060 'International Tables Vol C Tables 4.2.6.8 and 6.1.1.4'
F F 0.0171 0.0103 'International Tables Vol C Tables 4.2.6.8 and 6.1.1.4'
Fe Fe 0.3463 0.8444 'International Tables Vol C Tables 4.2.6.8 and 6.1.1.4'

loop_
_geom_angle_atom_site_label_1
_geom_angle_atom_site_label_2
_geom_angle_atom_site_label_3
_geom_angle
_geom_angle_site_symmetry_1
_geom_angle_site_symmetry_3
_geom_angle_publ_flag
N4 Fe1 N6 88.60(14) . . ?
N4 Fe1 N2 86.46(14) . . ?
N6 Fe1 N2 87.02(14) . . ?
N4 Fe1 N9 91.36(14) . . ?
N6 Fe1 N9 90.78(14) . . ?
N2 Fe1 N9 176.94(15) . . ?
N4 Fe1 N11 179.05(14) . . ?
N6 Fe1 N11 91.67(14) . . ?
N2 Fe1 N11 94.46(15) . . ?
N9 Fe1 N11 87.73(14) . . ?
N4 Fe1 N7 91.58(14) . . ?
N6 Fe1 N7 179.51(14) . . ?
N2 Fe1 N7 93.45(14) . . ?
N9 Fe1 N7 88.76(14) . . ?
N11 Fe1 N7 88.15(14) . . ?
C20 N2 N1 105.0(4) . . ?
C20 N2 Fe1 136.5(3) . . ?
N1 N2 Fe1 118.5(3) . . ?
N8 C16 N12 110.0(3) . . ?
N8 C16 N10 110.2(3) . . ?
N12 C16 N10 110.7(3) . . ?
N8 C16 H16 108.6 . . ?
N12 C16 H16 108.6 . . ?
N10 C16 H16 108.6 . . ?
C12 N9 N10 104.7(3) . . ?
C12 N9 Fe1 137.7(3) . . ?
N10 N9 Fe1 117.5(3) . . ?
C4 N8 N7 112.3(3) . . ?
C4 N8 C16 129.3(4) . . ?
N7 N8 C16 118.3(3) . . ?
C14 N10 N9 111.7(4) . . ?
C14 N10 C16 130.6(4) . . ?
N9 N10 C16 117.6(3) . . ?
C14 C13 C12 108.1(4) . . ?
C14 C13 H13 125.9 . . ?
C12 C13 H13 125.9 . . ?
C7 N11 N12 104.4(3) . . ?
C7 N11 Fe1 138.7(3) . . ?
N12 N11 Fe1 116.9(2) . . ?
C2 N7 N8 104.9(3) . . ?
C2 N7 Fe1 138.2(3) . . ?
N8 N7 Fe1 116.7(2) . . ?
C13 C14 N10 105.7(4) . . ?
C13 C14 C15 131.3(5) . . ?
N10 C14 C15 122.9(5) . . ?
C23 N6 N5 105.3(3) . . ?
C23 N6 Fe1 135.3(3) . . ?
N5 N6 Fe1 119.3(2) . . ?
C17 N4 N3 105.4(3) . . ?
C17 N4 Fe1 134.9(3) . . ?
N3 N4 Fe1 119.4(2) . . ?
N9 C12 C13 109.7(4) . . ?
N9 C12 C11 123.2(4) . . ?
C13 C12 C11 127.1(4) . . ?
C22 N1 N2 110.7(4) . . ?
C22 N1 C26 130.3(4) . . ?
N2 N1 C26 119.0(3) . . ?
C19 N3 N4 110.7(3) . . ?
C19 N3 C26 130.9(4) . . ?
N4 N3 C26 118.4(3) . . ?
C25 N5 N6 110.8(3) . . ?
C25 N5 C26 130.8(4) . . ?
N6 N5 C26 118.4(3) . . ?
C9 N12 N11 112.7(3) . . ?
C9 N12 C16 128.8(4) . . ?
N11 N12 C16 118.4(3) . . ?
N12 C9 C8 105.0(4) . . ?
N12 C9 C10 123.5(4) . . ?
C8 C9 C10 131.5(4) . . ?
C24 C25 N5 106.9(4) . . ?
C24 C25 H25 126.5 . . ?
N5 C25 H25 126.5 . . ?
N3 C19 C18 107.2(4) . . ?
N3 C19 H19 126.4 . . ?
C18 C19 H19 126.4 . . ?
C31 C29 C30 118.9(4) . . ?
C31 C29 C28 121.2(4) . . ?
C30 C29 C28 119.9(4) . . ?
C31 C30 C29 119.4(4) 3_767 . ?
C31 C30 H30 120.3 3_767 . ?
C29 C30 H30 120.3 . . ?
O1 C28 C29 105.6(3) . . ?
O1 C28 H28A 110.6 . . ?
C29 C28 H28A 110.6 . . ?
O1 C28 H28B 110.6 . . ?
C29 C28 H28B 110.6 . . ?
H28A C28 H28B 108.7 . . ?
N6 C23 C24 110.4(4) . . ?
N6 C23 H23 124.8 . . ?
C24 C23 H23 124.8 . . ?
C19 C18 C17 105.9(4) . . ?
C19 C18 H18 127.1 . . ?
C17 C18 H18 127.1 . . ?
C27 O1 C28 110.9(3) . . ?
N7 C2 C3 109.5(4) . . ?
N7 C2 C1 123.9(4) . . ?
C3 C2 C1 126.6(4) . . ?
O1 C27 C26 107.3(3) . . ?
O1 C27 H27A 110.3 . . ?
C26 C27 H27A 110.3 . . ?
O1 C27 H27B 110.3 . . ?
C26 C27 H27B 110.3 . . ?
H27A C27 H27B 108.5 . . ?
C29 C31 C30 121.7(4) . 3_767 ?
C29 C31 H31 119.2 . . ?
C30 C31 H31 119.2 3_767 . ?
C25 C24 C23 106.5(4) . . ?
C25 C24 H24 126.7 . . ?
C23 C24 H24 126.7 . . ?
C4 C3 C2 107.9(4) . . ?
C4 C3 H3 126.0 . . ?
C2 C3 H3 126.0 . . ?
C9 C8 C7 107.8(4) . . ?
C9 C8 H8 126.1 . . ?
C7 C8 H8 126.1 . . ?
C21 C22 N1 107.0(4) . . ?
C21 C22 H22 126.5 . . ?
N1 C22 H22 126.5 . . ?
N11 C7 C8 110.1(4) . . ?
N11 C7 C6 123.9(4) . . ?
C8 C7 C6 126.0(4) . . ?
N5 C26 N1 108.2(3) . . ?
N5 C26 N3 108.4(3) . . ?
N1 C26 N3 108.2(3) . . ?
N5 C26 C27 108.7(3) . . ?
N1 C26 C27 111.9(3) . . ?
N3 C26 C27 111.3(3) . . ?
N4 C17 C18 110.9(4) . . ?
N4 C17 H17 124.6 . . ?
C18 C17 H17 124.6 . . ?
C2 C1 H1A 109.5 . . ?
C2 C1 H1B 109.5 . . ?
H1A C1 H1B 109.5 . . ?
C2 C1 H1C 109.5 . . ?
H1A C1 H1C 109.5 . . ?
H1B C1 H1C 109.5 . . ?
N8 C4 C3 105.4(4) . . ?
N8 C4 C5 123.6(4) . . ?
C3 C4 C5 131.1(4) . . ?
C14 C15 H15A 109.5 . . ?
C14 C15 H15B 109.5 . . ?
H15A C15 H15B 109.5 . . ?
C14 C15 H15C 109.5 . . ?
H15A C15 H15C 109.5 . . ?
H15B C15 H15C 109.5 . . ?
C7 C6 H6A 109.5 . . ?
C7 C6 H6B 109.5 . . ?
H6A C6 H6B 109.5 . . ?
C7 C6 H6C 109.5 . . ?
H6A C6 H6C 109.5 . . ?
H6B C6 H6C 109.5 . . ?
C4 C5 H5A 109.5 . . ?
C4 C5 H5B 109.5 . . ?
H5A C5 H5B 109.5 . . ?
C4 C5 H5C 109.5 . . ?
H5A C5 H5C 109.5 . . ?
H5B C5 H5C 109.5 . . ?
C12 C11 H11A 109.5 . . ?
C12 C11 H11B 109.5 . . ?
H11A C11 H11B 109.5 . . ?
C12 C11 H11C 109.5 . . ?
H11A C11 H11C 109.5 . . ?
H11B C11 H11C 109.5 . . ?
N2 C20 C21 111.3(5) . . ?
N2 C20 H20 124.4 . . ?
C21 C20 H20 124.4 . . ?
C9 C10 H10A 109.5 . . ?
C9 C10 H10B 109.5 . . ?
H10A C10 H10B 109.5 . . ?
C9 C10 H10C 109.5 . . ?
H10A C10 H10C 109.5 . . ?
H10B C10 H10C 109.5 . . ?
C22 C21 C20 106.1(4) . . ?
C22 C21 H21 127.0 . . ?
C20 C21 H21 127.0 . . ?
F3 B1 F4 110.5(6) . . ?
F3 B1 F2 108.1(7) . . ?
F4 B1 F2 110.1(5) . . ?
F3 B1 F1 111.7(6) . . ?
F4 B1 F1 106.5(6) . . ?
F2 B1 F1 110.0(5) . . ?
F8 B2 F6 105.5(7) . . ?
F8 B2 F7 113.0(8) . . ?
F6 B2 F7 107.0(7) . . ?
F8 B2 F5 112.0(7) . . ?
F6 B2 F5 112.2(6) . . ?
F7 B2 F5 107.1(7) . . ?
C34 O3 C35 116.1(11) . . ?
O3 C34 C33 106.8(9) . . ?
O3 C34 H34A 110.4 . . ?
C33 C34 H34A 110.4 . . ?
O3 C34 H34B 110.4 . . ?
C33 C34 H34B 110.4 . . ?
H34A C34 H34B 108.6 . . ?
O3 C35 H35A 109.5 . . ?
O3 C35 H35B 109.5 . . ?
H35A C35 H35B 109.5 . . ?
O3 C35 H35C 109.5 . . ?
H35A C35 H35C 109.5 . . ?
H35B C35 H35C 109.5 . . ?
C33 O2 C32 113.6(9) . . ?
O2 C32 H32A 109.5 . . ?
O2 C32 H32B 109.5 . . ?
H32A C32 H32B 109.5 . . ?
O2 C32 H32C 109.5 . . ?
H32A C32 H32C 109.5 . . ?
H32B C32 H32C 109.5 . . ?
O2 C33 C34 109.7(11) . . ?
O2 C33 H33A 109.7 . . ?
C34 C33 H33A 109.7 . . ?
O2 C33 H33B 109.7 . . ?
C34 C33 H33B 109.7 . . ?
H33A C33 H33B 108.2 . . ?

loop_
_geom_bond_atom_site_label_1
_geom_bond_atom_site_label_2
_geom_bond_distance
_geom_bond_site_symmetry_2
_geom_bond_publ_flag
Fe1 N4 1.936(3) . ?
Fe1 N6 1.946(3) . ?
Fe1 N2 1.946(4) . ?
Fe1 N9 1.968(3) . ?
Fe1 N11 1.978(3) . ?
Fe1 N7 1.993(3) . ?
N2 C20 1.318(6) . ?
N2 N1 1.365(5) . ?
C16 N8 1.438(5) . ?
C16 N12 1.443(5) . ?
C16 N10 1.445(5) . ?
C16 H16 0.9800 . ?
N9 C12 1.331(5) . ?
N9 N10 1.371(5) . ?
N8 C4 1.345(5) . ?
N8 N7 1.366(5) . ?
N10 C14 1.346(5) . ?
C13 C14 1.344(7) . ?
C13 C12 1.383(6) . ?
C13 H13 0.9300 . ?
N11 C7 1.331(5) . ?
N11 N12 1.363(5) . ?
N7 C2 1.332(5) . ?
C14 C15 1.488(7) . ?
N6 C23 1.322(5) . ?
N6 N5 1.357(4) . ?
N4 C17 1.320(5) . ?
N4 N3 1.355(4) . ?
C12 C11 1.495(7) . ?
N1 C22 1.358(5) . ?
N1 C26 1.453(5) . ?
N3 C19 1.348(5) . ?
N3 C26 1.457(5) . ?
N5 C25 1.353(5) . ?
N5 C26 1.452(5) . ?
N12 C9 1.348(5) . ?
C9 C8 1.356(6) . ?
C9 C10 1.484(6) . ?
C25 C24 1.342(6) . ?
C25 H25 0.9300 . ?
C19 C18 1.351(6) . ?
C19 H19 0.9300 . ?
C29 C31 1.371(6) . ?
C29 C30 1.395(6) . ?
C29 C28 1.476(6) . ?
C30 C31 1.373(6) 3_767 ?
C30 H30 0.9300 . ?
C28 O1 1.442(5) . ?
C28 H28A 0.9700 . ?
C28 H28B 0.9700 . ?
C23 C24 1.386(6) . ?
C23 H23 0.9300 . ?
C18 C17 1.383(6) . ?
C18 H18 0.9300 . ?
O1 C27 1.402(5) . ?
F2 B1 1.363(7) . ?
C2 C3 1.390(7) . ?
C2 C1 1.490(6) . ?
C27 C26 1.516(6) . ?
C27 H27A 0.9700 . ?
C27 H27B 0.9700 . ?
C31 C30 1.373(6) 3_767 ?
C31 H31 0.9300 . ?
C24 H24 0.9300 . ?
C3 C4 1.354(6) . ?
C3 H3 0.9300 . ?
C8 C7 1.386(6) . ?
C8 H8 0.9300 . ?
C22 C21 1.349(7) . ?
C22 H22 0.9300 . ?
C7 C6 1.502(7) . ?
C17 H17 0.9300 . ?
F4 B1 1.357(8) . ?
C1 H1A 0.9600 . ?
C1 H1B 0.9600 . ?
C1 H1C 0.9600 . ?
F3 B1 1.328(9) . ?
C4 C5 1.496(7) . ?
F1 B1 1.380(8) . ?
C15 H15A 0.9600 . ?
C15 H15B 0.9600 . ?
C15 H15C 0.9600 . ?
C6 H6A 0.9600 . ?
C6 H6B 0.9600 . ?
C6 H6C 0.9600 . ?
C5 H5A 0.9600 . ?
C5 H5B 0.9600 . ?
C5 H5C 0.9600 . ?
C11 H11A 0.9600 . ?
C11 H11B 0.9600 . ?
C11 H11C 0.9600 . ?
C20 C21 1.387(7) . ?
C20 H20 0.9300 . ?
C10 H10A 0.9600 . ?
C10 H10B 0.9600 . ?
C10 H10C 0.9600 . ?
C21 H21 0.9300 . ?
F6 B2 1.332(8) . ?
F7 B2 1.335(9) . ?
B2 F8 1.264(9) . ?
B2 F5 1.350(8) . ?
O3 C34 1.403(19) . ?
O3 C35 1.426(15) . ?
C34 C33 1.54(2) . ?
C34 H34A 0.9700 . ?
C34 H34B 0.9700 . ?
C35 H35A 0.9600 . ?
C35 H35B 0.9600 . ?
C35 H35C 0.9600 . ?
O2 C33 1.413(14) . ?
O2 C32 1.460(11) . ?
C32 H32A 0.9600 . ?
C32 H32B 0.9600 . ?
C32 H32C 0.9600 . ?
C33 H33A 0.9700 . ?
C33 H33B 0.9700 . ?

loop_
_geom_torsion_atom_site_label_1
_geom_torsion_atom_site_label_2
_geom_torsion_atom_site_label_3
_geom_torsion_atom_site_label_4
_geom_torsion
_geom_torsion_site_symmetry_1
_geom_torsion_site_symmetry_2
_geom_torsion_site_symmetry_3
_geom_torsion_site_symmetry_4
_geom_torsion_publ_flag
Fe1 N7 N8 C16 -1.1(5) . . . . ?
Fe1 N9 N10 C16 1.6(4) . . . . ?
Fe1 N11 N12 C16 -1.8(4) . . . . ?
Fe1 N2 N1 C26 2.2(5) . . . . ?
Fe1 N4 N3 C26 6.5(4) . . . . ?
Fe1 N6 N5 C26 1.2(4) . . . . ?
